data_4029659
loop_
_publ_author_name
'Bentley, Keith W.'
'Wolf, Christian'

_publ_contact_author 'Christian Wolf'
_publ_section_title
;
 Comprehensive Chirality Sensing: Development of Stereodynamic Probes with
 a Dual (Chir)optical Response.
;
_journal_issue 14
_journal_name_full 'The Journal of organic chemistry'
_journal_page_first 6517
_journal_page_last 6531
_journal_paper_doi 10.1021/jo500959y
_journal_volume 79
_journal_year 2014
_chemical_formula_moiety 'C18 H12 O2 Br'
_chemical_formula_sum 'C18 H12 Br O2'
_chemical_formula_weight 340.19
_chemical_name_common '[salicyl-br]'
_chemical_name_systematic
; 
 ? 
;
_space_group_IT_number 15
_symmetry_cell_setting monoclinic
_symmetry_space_group_name_Hall '-C 2yc'
_symmetry_space_group_name_H-M 'C 1 2/c 1'
_atom_sites_solution_hydrogens geom
_atom_sites_solution_primary direct
_atom_sites_solution_secondary difmap
_audit_creation_method SHELXL-97
_cell_angle_alpha 90.00
_cell_angle_beta 103.4020(10)
_cell_angle_gamma 90.00
_cell_formula_units_Z 8
_cell_length_a 21.461(2)
_cell_length_b 7.9205(8)
_cell_length_c 16.9348(16)
_cell_measurement_reflns_used 5187
_cell_measurement_temperature 100(2)
_cell_measurement_theta_max 28.315
_cell_measurement_theta_min 2.471
_cell_volume 2800.2(5)
_computing_cell_refinement 'Bruker APEXII'
_computing_data_collection 'Bruker APEXII'
_computing_data_reduction 'Bruker APEXII'
_computing_molecular_graphics 'ORTEP-3 for Windows; Ferrugia L J (1997), J. Appl. Cryst. 30, 565'
_computing_publication_material 'Bruker SHELXTL'
_computing_structure_refinement 'SHELXL-97 (Sheldrick, 1997)'
_computing_structure_solution 'SHELXS-97 (Sheldrick, 1990)'
_diffrn_ambient_temperature 100(2)
_diffrn_measured_fraction_theta_full 0.975
_diffrn_measured_fraction_theta_max 0.975
_diffrn_radiation_monochromator graphite
_diffrn_radiation_source 'fine-focus sealed tube'
_diffrn_radiation_type MoK\a
_diffrn_radiation_wavelength 0.71073
_diffrn_reflns_av_R_equivalents 0.0244
_diffrn_reflns_av_sigmaI/netI 0.0250
_diffrn_reflns_limit_h_max 28
_diffrn_reflns_limit_h_min -28
_diffrn_reflns_limit_k_max 10
_diffrn_reflns_limit_k_min -10
_diffrn_reflns_limit_l_max 22
_diffrn_reflns_limit_l_min -22
_diffrn_reflns_number 11937
_diffrn_reflns_theta_full 28.00
_diffrn_reflns_theta_max 28.00
_diffrn_reflns_theta_min 1.95
_exptl_absorpt_coefficient_mu 2.937
_exptl_absorpt_correction_T_max 0.7578
_exptl_absorpt_correction_T_min 0.3863
_exptl_absorpt_correction_type multi-scan
_exptl_absorpt_process_details 'SADABS based on Blessing's method; Blessing, Acta Cryst. (1995) A51 33-38'
_exptl_crystal_colour yellow
_exptl_crystal_density_diffrn 1.614
_exptl_crystal_density_method 'not measured'
_exptl_crystal_description plate
_exptl_crystal_F_000 1368
_exptl_crystal_size_max 0.40
_exptl_crystal_size_mid 0.20
_exptl_crystal_size_min 0.10
_refine_diff_density_max 0.792
_refine_diff_density_min -0.528
_refine_diff_density_rms 0.110
_refine_ls_extinction_method none
_refine_ls_goodness_of_fit_ref 1.062
_refine_ls_hydrogen_treatment mixed
_refine_ls_matrix_type full
_refine_ls_number_parameters 191
_refine_ls_number_reflns 3297
_refine_ls_number_restraints 0
_refine_ls_restrained_S_all 1.062
_refine_ls_R_factor_all 0.0434
_refine_ls_R_factor_gt 0.0354
_refine_ls_shift/su_max 0.011
_refine_ls_shift/su_mean 0.002
_refine_ls_structure_factor_coef Fsqd
_refine_ls_weighting_details 'calc w=1/[\s^2^(Fo^2^)+(0.0583P)^2^+10.0538P] where P=(Fo^2^+2Fc^2^)/3'
_refine_ls_weighting_scheme calc
_refine_ls_wR_factor_gt 0.1036
_refine_ls_wR_factor_ref 0.1062
_reflns_number_gt 2827
_reflns_number_total 3297
_reflns_threshold_expression >2sigma(I)
_cod_data_source_file jo500959y_si_002.cif
_cod_data_source_block salicyl-br
_cod_depositor_comments
;
The following automatic conversions were performed:
'_atom_site_symetry_multiplicity' tag replaced with
'_atom_site_symmetry_multiplicity'.

Automatic conversion script
Id: cif_correct_tags 1440 2010-10-19 06:21:57Z saulius 

The following automatic conversions were performed:

'_symmetry_cell_setting' value 'Monoclinic' changed to 'monoclinic'
according to
/usr/data/users/saulius/crontab/automatic-downloads/rss-feeds/ACS/lib/dictionaries/cif_core.dic
dictionary named 'cif_core.dic' version 2.4.2 from 2011-04-26.

Automatic conversion script
Id: cif_fix_values 2281 2013-09-26 08:29:07Z andrius 

 Adding full bibliography for 4029658--4029661.cif.
;
_cod_original_sg_symbol_H-M C_2/c
_cod_database_code 4029659

loop_
_symmetry_equiv_pos_as_xyz
'x, y, z'
'-x, y, -z+1/2'
'x+1/2, y+1/2, z'
'-x+1/2, y+1/2, -z+1/2'
'-x, -y, -z'
'x, -y, z-1/2'
'-x+1/2, -y+1/2, -z'
'x+1/2, -y+1/2, z-1/2'

loop_
_atom_site_label
_atom_site_type_symbol
_atom_site_fract_x
_atom_site_fract_y
_atom_site_fract_z
_atom_site_U_iso_or_equiv
_atom_site_adp_type
_atom_site_occupancy
_atom_site_symmetry_multiplicity
_atom_site_calc_flag
_atom_site_refinement_flags
Br1 Br 0.367792(14) 0.87612(4) 0.120308(17) 0.02021(11) Uani 1 1 d .
O1 O 0.25829(9) 1.4813(3) 0.17266(12) 0.0191(4) Uani 1 1 d .
O2 O 0.28162(10) 1.5312(3) -0.05355(13) 0.0266(5) Uani 1 1 d .
C16 C 0.40784(12) 1.2401(3) 0.19577(16) 0.0132(5) Uani 1 1 d .
H16 H 0.4380 1.1812 0.2363 0.016 Uiso 1 1 calc R
C8 C 0.45817(13) 0.8629(4) 0.13314(16) 0.0165(5) Uani 1 1 d .
C14 C 0.31126(13) 1.4052(3) 0.15755(16) 0.0131(5) Uani 1 1 d .
C13 C 0.31984(13) 1.4155(4) 0.07813(16) 0.0145(5) Uani 1 1 d .
C11 C 0.41658(12) 1.2448(3) 0.11644(16) 0.0123(5) Uani 1 1 d .
C15 C 0.35631(13) 1.3191(3) 0.21690(15) 0.0129(5) Uani 1 1 d .
H15 H 0.3516 1.3148 0.2713 0.016 Uiso 1 1 calc R
C10 C 0.56115(13) 0.9601(4) 0.11418(16) 0.0169(5) Uani 1 1 d .
C9 C 0.49600(13) 0.9999(4) 0.11577(15) 0.0140(5) Uani 1 1 d .
C18 C 0.27556(14) 1.5138(4) 0.01501(18) 0.0221(6) Uani 1 1 d .
C3 C 0.57671(13) 1.2386(4) 0.06302(16) 0.0194(6) Uani 1 1 d .
H3 H 0.6022 1.3167 0.0417 0.023 Uiso 1 1 calc R
C4 C 0.60010(13) 1.0811(4) 0.08814(17) 0.0211(6) Uani 1 1 d .
H4 H 0.6431 1.0536 0.0879 0.025 Uiso 1 1 calc R
C2 C 0.51467(13) 1.2825(4) 0.06928(16) 0.0153(5) Uani 1 1 d .
H2 H 0.4992 1.3928 0.0535 0.018 Uiso 1 1 calc R
C1 C 0.47538(12) 1.1709(4) 0.09756(15) 0.0129(5) Uani 1 1 d .
C5 C 0.58622(15) 0.7976(4) 0.13822(17) 0.0237(7) Uani 1 1 d .
H5 H 0.6300 0.7748 0.1403 0.028 Uiso 1 1 calc R
C7 C 0.48352(16) 0.7062(4) 0.15328(17) 0.0218(6) Uani 1 1 d .
H7 H 0.4567 0.6177 0.1640 0.026 Uiso 1 1 calc R
C12 C 0.37247(13) 1.3351(4) 0.05895(16) 0.0140(5) Uani 1 1 d .
H12 H 0.3782 1.3426 0.0051 0.017 Uiso 1 1 calc R
C6 C 0.54897(17) 0.6742(4) 0.15832(18) 0.0260(7) Uani 1 1 d .
H6 H 0.5668 0.5670 0.1757 0.031 Uiso 1 1 calc R
C17 C 0.24942(15) 1.4717(4) 0.25366(18) 0.0215(6) Uani 1 1 d .
H17A H 0.2476 1.3531 0.2693 0.032 Uiso 1 1 calc R
H17B H 0.2093 1.5280 0.2563 0.032 Uiso 1 1 calc R
H17C H 0.2853 1.5275 0.2909 0.032 Uiso 1 1 calc R

loop_
_atom_site_aniso_label
_atom_site_aniso_U_11
_atom_site_aniso_U_22
_atom_site_aniso_U_33
_atom_site_aniso_U_23
_atom_site_aniso_U_13
_atom_site_aniso_U_12
Br1 0.02112(17) 0.01903(16) 0.02072(17) -0.00176(11) 0.00536(11) -0.00289(11)
O1 0.0162(9) 0.0276(11) 0.0154(9) 0.0041(8) 0.0073(7) 0.0099(8)
O2 0.0201(10) 0.0432(14) 0.0162(10) 0.0112(9) 0.0034(8) 0.0081(10)
C16 0.0134(12) 0.0130(12) 0.0117(12) 0.0006(9) -0.0003(9) 0.0001(10)
C8 0.0176(13) 0.0204(14) 0.0096(12) -0.0018(10) -0.0008(10) 0.0032(11)
C14 0.0133(12) 0.0136(12) 0.0131(12) 0.0002(9) 0.0045(10) 0.0011(10)
C13 0.0128(12) 0.0183(13) 0.0122(12) 0.0034(10) 0.0021(10) 0.0024(10)
C11 0.0125(11) 0.0102(11) 0.0140(12) -0.0018(9) 0.0027(9) 0.0003(10)
C15 0.0141(12) 0.0144(12) 0.0101(11) -0.0005(9) 0.0024(9) -0.0004(10)
C10 0.0151(13) 0.0237(14) 0.0100(12) -0.0060(11) -0.0009(9) 0.0044(11)
C9 0.0149(13) 0.0178(13) 0.0078(11) -0.0032(9) -0.0004(9) 0.0028(10)
C18 0.0162(13) 0.0317(17) 0.0181(14) 0.0089(12) 0.0033(11) 0.0067(12)
C3 0.0155(13) 0.0303(16) 0.0132(13) -0.0060(11) 0.0047(10) -0.0059(12)
C4 0.0124(13) 0.0367(17) 0.0130(13) -0.0090(12) 0.0004(10) 0.0036(12)
C2 0.0156(12) 0.0190(13) 0.0114(12) -0.0032(10) 0.0032(10) -0.0009(10)
C1 0.0121(12) 0.0174(12) 0.0081(11) -0.0017(10) 0.0000(9) 0.0006(10)
C5 0.0217(14) 0.0309(17) 0.0144(13) -0.0085(12) -0.0042(11) 0.0140(12)
C7 0.0318(16) 0.0172(14) 0.0140(13) -0.0006(11) 0.0003(11) 0.0024(12)
C12 0.0134(12) 0.0180(13) 0.0109(12) 0.0014(10) 0.0034(9) 0.0005(10)
C6 0.0358(17) 0.0207(14) 0.0170(14) -0.0032(11) -0.0030(12) 0.0137(13)
C17 0.0244(14) 0.0253(16) 0.0189(14) -0.0011(11) 0.0130(11) 0.0060(12)

loop_
_atom_type_symbol
_atom_type_description
_atom_type_scat_dispersion_real
_atom_type_scat_dispersion_imag
_atom_type_scat_source
C C 0.0033 0.0016 'International Tables Vol C Tables 4.2.6.8 and 6.1.1.4'
H H 0.0000 0.0000 'International Tables Vol C Tables 4.2.6.8 and 6.1.1.4'
O O 0.0106 0.0060 'International Tables Vol C Tables 4.2.6.8 and 6.1.1.4'
Br Br -0.2901 2.4595 'International Tables Vol C Tables 4.2.6.8 and 6.1.1.4'

loop_
_geom_angle_atom_site_label_1
_geom_angle_atom_site_label_2
_geom_angle_atom_site_label_3
_geom_angle
C14 O1 C17 117.3(2)
C15 C16 C11 121.8(2)
C7 C8 C9 122.0(3)
C7 C8 Br1 114.5(2)
C9 C8 Br1 123.3(2)
O1 C14 C13 117.1(2)
O1 C14 C15 123.2(2)
C13 C14 C15 119.7(2)
C12 C13 C14 119.3(2)
C12 C13 C18 119.4(2)
C14 C13 C18 121.3(2)
C12 C11 C16 117.7(2)
C12 C11 C1 121.7(2)
C16 C11 C1 120.2(2)
C16 C15 C14 119.6(2)
C4 C10 C5 119.6(3)
C4 C10 C9 120.4(3)
C5 C10 C9 119.9(3)
C8 C9 C1 126.9(2)
C8 C9 C10 116.0(3)
C1 C9 C10 117.1(3)
O2 C18 C13 124.2(3)
C4 C3 C2 119.1(3)
C3 C4 C10 120.9(3)
C1 C2 C3 122.2(3)
C2 C1 C9 119.7(2)
C2 C1 C11 115.9(2)
C9 C1 C11 123.9(2)
C6 C5 C10 121.3(3)
C8 C7 C6 120.8(3)
C11 C12 C13 121.8(2)
C5 C6 C7 119.5(3)

loop_
_geom_bond_atom_site_label_1
_geom_bond_atom_site_label_2
_geom_bond_distance
Br1 C8 1.904(3)
O1 C14 1.362(3)
O1 C17 1.430(3)
O2 C18 1.206(4)
C16 C15 1.388(4)
C16 C11 1.399(4)
C8 C7 1.367(4)
C8 C9 1.426(4)
C14 C13 1.402(4)
C14 C15 1.400(4)
C13 C12 1.399(4)
C13 C18 1.477(4)
C11 C12 1.389(4)
C11 C1 1.491(4)
C10 C4 1.408(4)
C10 C5 1.418(4)
C10 C9 1.440(4)
C9 C1 1.436(4)
C3 C4 1.375(5)
C3 C2 1.404(4)
C2 C1 1.382(4)
C5 C6 1.355(5)
C7 C6 1.410(5)
